data_4516251
loop_
_publ_author_name
'Laffoon, Summer D.'
'Chan, Vincent S.'
'Fickes, Michael G.'
'Kotecki, Brian'
'Ickes, Andrew R.'
'Henle, Jeremy'
'Napolitano, Jos\'e G.'
'Franczyk, Thaddeus S.'
'Dunn, Travis B.'
'Barnes, David M.'
'Haight, Anthony R.'
'Henry, Rodger F.'
'Shekhar, Shashank'

_publ_section_title
;
 Pd-Catalyzed Cross-Coupling Reactions Promoted by Biaryl Phosphorinane
 Ligands
;
_journal_name_full 'ACS Catalysis'
_journal_page_first 11691
_journal_paper_doi 10.1021/acscatal.9b03012
_journal_year 2019
_chemical_formula_moiety 'C41 H55 Br N O4 P Pd, 1.5(C H2 Cl2)'
_chemical_formula_sum 'C42.5 H58 Br Cl3 N O4 P Pd'
_chemical_formula_weight 970.53
_chemical_name_common Ox_5c
_space_group_crystal_system triclinic
_space_group_IT_number 2
_space_group_name_Hall '-P 1'
_space_group_name_H-M_alt 'P -1'
_atom_sites_solution_hydrogens geom
_audit_creation_method SHELXL-2016/6
_cell_angle_alpha 81.507(2)
_cell_angle_beta 77.635(2)
_cell_angle_gamma 72.621(2)
_cell_formula_units_Z 2
_cell_length_a 11.542(2)
_cell_length_b 11.548(2)
_cell_length_c 17.998(3)
_cell_measurement_reflns_used 7336
_cell_measurement_temperature 100(2)
_cell_measurement_theta_max 27.300
_cell_measurement_theta_min 2.247
_cell_volume 2227.2(7)
_computing_structure_refinement 'SHELXL-2016/6 (Sheldrick, 2016)'
_computing_structure_solution 'SHELXT 2014/4 (Sheldrick, 2014)'
_diffrn_ambient_temperature 100(2)
_diffrn_measured_fraction_theta_full 0.997
_diffrn_measured_fraction_theta_max 0.988
_diffrn_measurement_device_type CCD
_diffrn_measurement_method 'Omega Scan'
_diffrn_radiation_type MoK\a
_diffrn_radiation_wavelength 0.71073
_diffrn_reflns_av_R_equivalents 0.0397
_diffrn_reflns_av_unetI/netI 0.0563
_diffrn_reflns_Laue_measured_fraction_full 0.997
_diffrn_reflns_Laue_measured_fraction_max 0.988
_diffrn_reflns_limit_h_max 14
_diffrn_reflns_limit_h_min -14
_diffrn_reflns_limit_k_max 14
_diffrn_reflns_limit_k_min -14
_diffrn_reflns_limit_l_max 23
_diffrn_reflns_limit_l_min -23
_diffrn_reflns_number 26553
_diffrn_reflns_point_group_measured_fraction_full 0.997
_diffrn_reflns_point_group_measured_fraction_max 0.988
_diffrn_reflns_theta_full 25.242
_diffrn_reflns_theta_max 27.485
_diffrn_reflns_theta_min 1.855
_diffrn_source 'Sealed Tube'
_exptl_absorpt_coefficient_mu 1.570
_exptl_absorpt_correction_type multi-scan
_exptl_crystal_colour Yellow
_exptl_crystal_density_diffrn 1.447
_exptl_crystal_description Blade
_exptl_crystal_F_000 998
_exptl_crystal_size_max 0.150
_exptl_crystal_size_mid 0.100
_exptl_crystal_size_min 0.030
_exptl_transmission_factor_max 1
_exptl_transmission_factor_min 0.918
_refine_diff_density_max 1.361
_refine_diff_density_min -1.466
_refine_diff_density_rms 0.115
_refine_ls_extinction_method none
_refine_ls_goodness_of_fit_ref 0.990
_refine_ls_hydrogen_treatment constr
_refine_ls_matrix_type full
_refine_ls_number_parameters 518
_refine_ls_number_reflns 10062
_refine_ls_number_restraints 7
_refine_ls_restrained_S_all 0.992
_refine_ls_R_factor_all 0.0754
_refine_ls_R_factor_gt 0.0475
_refine_ls_shift/su_max 0.004
_refine_ls_shift/su_mean 0.000
_refine_ls_structure_factor_coef Fsqd
_refine_ls_weighting_details 'w=1/[\s^2^(Fo^2^)+(0.1000P)^2^+0.2055P] where P=(Fo^2^+2Fc^2^)/3'
_refine_ls_weighting_scheme calc
_refine_ls_wR_factor_gt 0.1336
_refine_ls_wR_factor_ref 0.1497
_reflns_Friedel_coverage 0.000
_reflns_number_gt 7443
_reflns_number_total 10062
_reflns_threshold_expression 'I > 2\s(I)'
_cod_data_source_file cs9b03012_si_001.cif
_cod_data_source_block Ox_5c
_cod_original_cell_volume 2227.3(7)
_cod_original_formula_sum 'C42.50 H58 Br Cl3 N O4 P Pd'
_cod_database_code 4516251
_shelx_shelxl_version_number 2016/6
_shelx_space_group_comment
;
The symmetry employed for this shelxl refinement is uniquely defined
by the following loop, which should always be used as a source of
symmetry information in preference to the above space-group names.
They are only intended as comments.
;
_shelx_estimated_absorpt_t_min 0.799
_shelx_estimated_absorpt_t_max 0.954

loop_
_space_group_symop_operation_xyz
'x, y, z'
'-x, -y, -z'

loop_
_atom_site_label
_atom_site_type_symbol
_atom_site_fract_x
_atom_site_fract_y
_atom_site_fract_z
_atom_site_U_iso_or_equiv
_atom_site_adp_type
_atom_site_occupancy
_atom_site_site_symmetry_order
_atom_site_calc_flag
_atom_site_refinement_flags_posn
_atom_site_refinement_flags_adp
_atom_site_refinement_flags_occupancy
_atom_site_disorder_assembly
_atom_site_disorder_group
Cl1A Cl 0.1760(2) 0.2141(2) 0.50662(13) 0.0751(6) Uani 0.869(2) 1 d D . P A 1
Cl2A Cl 0.4275(2) 0.1658(3) 0.52987(19) 0.1043(10) Uani 0.869(2) 1 d D . P A 1
C42A C 0.3067(6) 0.1030(8) 0.5359(5) 0.065(2) Uani 0.869(2) 1 d D . P A 1
H42A H 0.283396 0.069926 0.589138 0.077 Uiso 0.869(2) 1 calc R U P A 1
H42B H 0.333575 0.034769 0.502951 0.077 Uiso 0.869(2) 1 calc R U P A 1
Cl1B Cl 0.2844(14) 0.2412(13) 0.4933(8) 0.0751(6) Uani 0.131(2) 1 d D . P A 2
Cl2B Cl 0.4792(13) 0.0332(15) 0.4686(11) 0.1043(10) Uani 0.131(2) 1 d D . P A 2
C42B C 0.338(3) 0.113(3) 0.441(2) 0.065(2) Uani 0.131(2) 1 d D . P A 2
H42C H 0.279588 0.063019 0.453096 0.077 Uiso 0.131(2) 1 calc R U P A 2
H42D H 0.350282 0.138191 0.385219 0.077 Uiso 0.131(2) 1 calc R U P A 2
Cl3 Cl 1.0269(4) 0.9901(6) -0.0079(4) 0.0579(11) Uani 0.5 1 d . . P B -1
Cl4 Cl 0.9041(2) 0.8268(2) 0.09864(15) 0.0404(6) Uani 0.5 1 d . . P B -1
C43 C 0.8869(10) 0.9701(10) 0.0512(6) 0.043(3) Uani 0.5 1 d . . P B -1
H43A H 0.857190 1.031222 0.089214 0.052 Uiso 0.5 1 calc R U P B -1
H43B H 0.823286 0.985427 0.019093 0.052 Uiso 0.5 1 calc R U P B -1
Pd1 Pd 0.27555(3) 0.70611(2) 0.76614(2) 0.01505(10) Uani 1 1 d . . . . .
Br1 Br 0.20555(4) 0.92863(4) 0.73718(3) 0.03467(14) Uani 1 1 d . . . . .
P1 P 0.36402(9) 0.49704(9) 0.78087(5) 0.0135(2) Uani 1 1 d . . . . .
O1 O 0.3811(3) 0.2290(2) 0.77583(18) 0.0282(7) Uani 1 1 d . . . . .
O2 O -0.0205(3) 0.5436(3) 0.66713(16) 0.0218(6) Uani 1 1 d . . . . .
O3 O 0.6849(3) 0.3972(3) 0.88434(17) 0.0269(7) Uani 1 1 d . . . . .
O4 O 0.7218(3) 0.2473(3) 0.80503(17) 0.0285(7) Uani 1 1 d . . . . .
N1 N 0.6797(4) 0.9426(4) 0.9385(3) 0.0428(11) Uani 1 1 d . . . . .
C1 C 0.2626(4) 0.4286(3) 0.7466(2) 0.0156(8) Uani 1 1 d . . . . .
C2 C 0.2831(4) 0.3022(4) 0.7453(2) 0.0219(9) Uani 1 1 d . . . . .
C3 C 0.4236(5) 0.1022(4) 0.7606(4) 0.0430(13) Uani 1 1 d . . . . .
H3A H 0.368583 0.057756 0.793407 0.064 Uiso 1 1 calc R U . . .
H3B H 0.507579 0.067053 0.771038 0.064 Uiso 1 1 calc R U . . .
H3C H 0.423430 0.095853 0.706884 0.064 Uiso 1 1 calc R U . . .
C4 C 0.2070(4) 0.2568(4) 0.7159(3) 0.0275(10) Uani 1 1 d . . . . .
H4 H 0.223787 0.171349 0.714465 0.033 Uiso 1 1 calc R U . . .
C5 C 0.1052(4) 0.3358(4) 0.6883(2) 0.0243(9) Uani 1 1 d . . . . .
H5 H 0.052517 0.304448 0.667838 0.029 Uiso 1 1 calc R U . . .
C6 C 0.0809(4) 0.4602(3) 0.6906(2) 0.0179(8) Uani 1 1 d . . . . .
C7 C -0.0889(4) 0.4991(4) 0.6260(3) 0.0335(11) Uani 1 1 d . . . . .
H7A H -0.033530 0.460141 0.581797 0.050 Uiso 1 1 calc R U . . .
H7B H -0.154351 0.567053 0.608603 0.050 Uiso 1 1 calc R U . . .
H7C H -0.125669 0.439428 0.659522 0.050 Uiso 1 1 calc R U . . .
C8 C 0.1590(4) 0.5080(3) 0.7192(2) 0.0135(7) Uani 1 1 d . . . . .
C9 C 0.1189(3) 0.6458(3) 0.7188(2) 0.0156(8) Uani 1 1 d . . . . .
C10 C 0.1278(4) 0.7152(3) 0.6467(2) 0.0167(8) Uani 1 1 d . . . . .
C11 C 0.2226(4) 0.6655(4) 0.5778(2) 0.0187(8) Uani 1 1 d . . . . .
H11 H 0.279685 0.587906 0.596185 0.022 Uiso 1 1 calc R U . . .
C12 C 0.3004(4) 0.7534(4) 0.5424(2) 0.0222(9) Uani 1 1 d . . . . .
H12A H 0.248084 0.828161 0.520195 0.033 Uiso 1 1 calc R U . . .
H12B H 0.366974 0.714838 0.502399 0.033 Uiso 1 1 calc R U . . .
H12C H 0.335976 0.773326 0.582048 0.033 Uiso 1 1 calc R U . . .
C13 C 0.1638(4) 0.6357(4) 0.5177(2) 0.0266(9) Uani 1 1 d . . . . .
H13A H 0.120577 0.573963 0.540005 0.040 Uiso 1 1 calc R U . . .
H13B H 0.228132 0.604229 0.474592 0.040 Uiso 1 1 calc R U . . .
H13C H 0.104948 0.709581 0.499807 0.040 Uiso 1 1 calc R U . . .
C14 C 0.0451(4) 0.8302(3) 0.6385(2) 0.0191(8) Uani 1 1 d . . . . .
H14 H 0.049755 0.876040 0.590125 0.023 Uiso 1 1 calc R U . . .
C15 C -0.0448(4) 0.8799(3) 0.6997(2) 0.0202(8) Uani 1 1 d . . . . .
C16 C -0.1379(4) 1.0041(4) 0.6883(2) 0.0250(9) Uani 1 1 d . . . . .
H16 H -0.188678 1.025702 0.739304 0.030 Uiso 1 1 calc R U . . .
C17 C -0.0737(4) 1.1045(4) 0.6561(3) 0.0338(11) Uani 1 1 d . . . . .
H17A H -0.025140 1.086779 0.605318 0.051 Uiso 1 1 calc R U . . .
H17B H -0.019085 1.107618 0.690202 0.051 Uiso 1 1 calc R U . . .
H17C H -0.136059 1.183243 0.652431 0.051 Uiso 1 1 calc R U . . .
C18 C -0.2243(4) 0.9984(4) 0.6371(3) 0.0328(11) Uani 1 1 d . . . . .
H18A H -0.177668 0.983712 0.585412 0.049 Uiso 1 1 calc R U . . .
H18B H -0.288981 1.075794 0.635358 0.049 Uiso 1 1 calc R U . . .
H18C H -0.262072 0.931994 0.657349 0.049 Uiso 1 1 calc R U . . .
C19 C -0.0482(4) 0.8144(3) 0.7703(2) 0.0174(8) Uani 1 1 d . . . . .
H19 H -0.105436 0.850115 0.812661 0.021 Uiso 1 1 calc R U . . .
C20 C 0.0289(4) 0.6982(3) 0.7815(2) 0.0159(8) Uani 1 1 d . . . . .
C21 C 0.0086(4) 0.6235(3) 0.8576(2) 0.0186(8) Uani 1 1 d . . . . .
H21 H 0.078991 0.547676 0.856775 0.022 Uiso 1 1 calc R U . . .
C22 C 0.0073(4) 0.6909(4) 0.9254(2) 0.0279(10) Uani 1 1 d . . . . .
H22A H 0.083982 0.714731 0.917656 0.042 Uiso 1 1 calc R U . . .
H22B H 0.000281 0.637141 0.972633 0.042 Uiso 1 1 calc R U . . .
H22C H -0.063248 0.763836 0.929009 0.042 Uiso 1 1 calc R U . . .
C23 C -0.1106(4) 0.5849(4) 0.8682(2) 0.0290(10) Uani 1 1 d . . . . .
H23A H -0.117755 0.530206 0.915059 0.043 Uiso 1 1 calc R U . . .
H23B H -0.108417 0.542529 0.824371 0.043 Uiso 1 1 calc R U . . .
H23C H -0.181735 0.657265 0.871987 0.043 Uiso 1 1 calc R U . . .
C24 C 0.5212(4) 0.4537(4) 0.7170(2) 0.0182(8) Uani 1 1 d . . . . .
C25 C 0.5225(4) 0.5521(4) 0.6492(2) 0.0229(9) Uani 1 1 d . . . . .
H25A H 0.477420 0.632283 0.667061 0.034 Uiso 1 1 calc R U . . .
H25B H 0.482985 0.535348 0.610452 0.034 Uiso 1 1 calc R U . . .
H25C H 0.608015 0.551227 0.626903 0.034 Uiso 1 1 calc R U . . .
C26 C 0.5623(4) 0.3317(4) 0.6808(2) 0.0268(10) Uani 1 1 d . . . . .
H26A H 0.640608 0.325611 0.645196 0.040 Uiso 1 1 calc R U . . .
H26B H 0.499259 0.327571 0.653236 0.040 Uiso 1 1 calc R U . . .
H26C H 0.573144 0.264217 0.721042 0.040 Uiso 1 1 calc R U . . .
C27 C 0.6121(4) 0.4574(4) 0.7678(2) 0.0217(9) Uani 1 1 d . . . . .
H27A H 0.693172 0.454792 0.734729 0.026 Uiso 1 1 calc R U . . .
H27B H 0.582072 0.536293 0.790585 0.026 Uiso 1 1 calc R U . . .
C28 C 0.6314(4) 0.3546(4) 0.8325(2) 0.0214(9) Uani 1 1 d . . . . .
C29 C 0.7800(5) 0.2953(4) 0.9078(3) 0.0340(11) Uani 1 1 d . . . . .
H29A H 0.746374 0.245530 0.951982 0.041 Uiso 1 1 calc R U . . .
H29B H 0.846020 0.322146 0.921351 0.041 Uiso 1 1 calc R U . . .
C30 C 0.8262(5) 0.2269(5) 0.8394(3) 0.0403(12) Uani 1 1 d . . . . .
H30A H 0.891389 0.257493 0.804287 0.048 Uiso 1 1 calc R U . . .
H30B H 0.860216 0.138986 0.853845 0.048 Uiso 1 1 calc R U . . .
C31 C 0.5158(4) 0.3192(4) 0.8725(2) 0.0214(9) Uani 1 1 d . . . . .
H31A H 0.527588 0.283456 0.924736 0.026 Uiso 1 1 calc R U . . .
H31B H 0.507891 0.254182 0.845251 0.026 Uiso 1 1 calc R U . . .
C32 C 0.3929(4) 0.4202(4) 0.8790(2) 0.0202(8) Uani 1 1 d . . . . .
C33 C 0.3944(4) 0.5152(4) 0.9296(2) 0.0276(10) Uani 1 1 d . . . . .
H33A H 0.405775 0.475901 0.980678 0.041 Uiso 1 1 calc R U . . .
H33B H 0.315920 0.579247 0.933446 0.041 Uiso 1 1 calc R U . . .
H33C H 0.462353 0.551065 0.907131 0.041 Uiso 1 1 calc R U . . .
C34 C 0.2871(4) 0.3657(4) 0.9201(2) 0.0289(10) Uani 1 1 d . . . . .
H34A H 0.283902 0.301443 0.891145 0.043 Uiso 1 1 calc R U . . .
H34B H 0.208599 0.429717 0.923653 0.043 Uiso 1 1 calc R U . . .
H34C H 0.301348 0.331101 0.971491 0.043 Uiso 1 1 calc R U . . .
C35 C 0.3978(4) 0.7565(4) 0.8109(2) 0.0205(8) Uani 1 1 d . . . . .
C36 C 0.3548(5) 0.7999(4) 0.8832(3) 0.0321(11) Uani 1 1 d . . . . .
H36 H 0.274788 0.797701 0.909578 0.038 Uiso 1 1 calc R U . . .
C37 C 0.4270(5) 0.8465(4) 0.9174(2) 0.0297(10) Uani 1 1 d . . . . .
H37 H 0.396056 0.876178 0.966337 0.036 Uiso 1 1 calc R U . . .
C38 C 0.5447(4) 0.8493(4) 0.8792(2) 0.0239(9) Uani 1 1 d . . . . .
C39 C 0.6192(4) 0.9014(4) 0.9130(3) 0.0290(10) Uani 1 1 d . . . . .
C40 C 0.5877(4) 0.8089(4) 0.8069(2) 0.0215(8) Uani 1 1 d . . . . .
H40 H 0.667786 0.811110 0.780706 0.026 Uiso 1 1 calc R U . . .
C41 C 0.5143(4) 0.7652(3) 0.7728(2) 0.0198(8) Uani 1 1 d . . . . .
H41 H 0.543733 0.740651 0.722510 0.024 Uiso 1 1 calc R U . . .

loop_
_atom_site_aniso_label
_atom_site_aniso_U_11
_atom_site_aniso_U_22
_atom_site_aniso_U_33
_atom_site_aniso_U_23
_atom_site_aniso_U_13
_atom_site_aniso_U_12
Cl1A 0.0755(14) 0.0771(14) 0.0698(13) -0.0235(11) -0.0078(11) -0.0120(11)
Cl2A 0.0682(15) 0.115(2) 0.144(3) -0.0479(19) 0.0123(15) -0.0508(15)
C42A 0.062(5) 0.080(6) 0.061(5) -0.003(4) -0.018(4) -0.031(4)
Cl1B 0.0755(14) 0.0771(14) 0.0698(13) -0.0235(11) -0.0078(11) -0.0120(11)
Cl2B 0.0682(15) 0.115(2) 0.144(3) -0.0479(19) 0.0123(15) -0.0508(15)
C42B 0.062(5) 0.080(6) 0.061(5) -0.003(4) -0.018(4) -0.031(4)
Cl3 0.053(4) 0.041(2) 0.073(3) -0.0001(19) 0.002(3) -0.014(3)
Cl4 0.0351(13) 0.0520(15) 0.0400(13) -0.0153(11) -0.0011(10) -0.0193(12)
C43 0.034(6) 0.046(6) 0.048(6) -0.008(5) -0.013(5) -0.001(5)
Pd1 0.01961(17) 0.01101(15) 0.01635(15) -0.00393(10) -0.00037(11) -0.00767(11)
Br1 0.0370(3) 0.0117(2) 0.0613(3) -0.0042(2) -0.0174(2) -0.00949(19)
P1 0.0181(5) 0.0129(5) 0.0103(4) -0.0016(3) -0.0016(4) -0.0061(4)
O1 0.0360(18) 0.0081(13) 0.0428(18) 0.0008(12) -0.0172(15) -0.0039(12)
O2 0.0196(15) 0.0212(15) 0.0266(15) -0.0021(12) -0.0077(12) -0.0063(12)
O3 0.0291(17) 0.0257(16) 0.0299(16) -0.0069(13) -0.0133(13) -0.0058(13)
O4 0.0270(17) 0.0283(16) 0.0288(16) -0.0111(13) -0.0101(13) 0.0018(13)
N1 0.041(3) 0.045(3) 0.052(3) -0.019(2) -0.022(2) -0.009(2)
C1 0.025(2) 0.0119(17) 0.0116(17) -0.0001(14) -0.0019(15) -0.0098(16)
C2 0.029(2) 0.0129(19) 0.024(2) 0.0015(15) -0.0095(17) -0.0030(17)
C3 0.042(3) 0.015(2) 0.073(4) 0.000(2) -0.024(3) -0.002(2)
C4 0.038(3) 0.013(2) 0.036(2) -0.0014(17) -0.013(2) -0.0115(19)
C5 0.032(2) 0.018(2) 0.029(2) -0.0042(17) -0.0090(18) -0.0125(18)
C6 0.023(2) 0.0141(18) 0.0163(18) 0.0006(14) -0.0004(15) -0.0071(16)
C7 0.024(2) 0.037(3) 0.047(3) -0.001(2) -0.015(2) -0.015(2)
C8 0.0208(19) 0.0096(17) 0.0113(16) -0.0027(13) 0.0012(14) -0.0080(15)
C9 0.0171(19) 0.0119(17) 0.0179(18) -0.0023(14) -0.0013(15) -0.0050(15)
C10 0.021(2) 0.0134(18) 0.0152(18) -0.0010(14) -0.0002(15) -0.0066(15)
C11 0.020(2) 0.0174(19) 0.0160(18) -0.0012(15) 0.0024(15) -0.0046(16)
C12 0.029(2) 0.022(2) 0.0157(19) -0.0018(16) 0.0042(16) -0.0135(18)
C13 0.029(2) 0.036(2) 0.019(2) -0.0094(18) 0.0029(17) -0.016(2)
C14 0.025(2) 0.0142(18) 0.0174(19) 0.0033(15) -0.0038(16) -0.0072(16)
C15 0.021(2) 0.0129(18) 0.025(2) -0.0031(15) -0.0011(16) -0.0027(16)
C16 0.027(2) 0.0154(19) 0.026(2) -0.0018(16) -0.0002(18) 0.0012(17)
C17 0.035(3) 0.013(2) 0.047(3) 0.0009(19) -0.001(2) -0.0031(19)
C18 0.032(3) 0.022(2) 0.038(3) 0.0019(19) -0.013(2) 0.0047(19)
C19 0.019(2) 0.0135(18) 0.0181(18) -0.0056(14) 0.0018(15) -0.0035(15)
C20 0.020(2) 0.0140(18) 0.0148(18) -0.0037(14) -0.0019(15) -0.0059(15)
C21 0.020(2) 0.0143(18) 0.0175(19) -0.0023(15) 0.0014(15) -0.0023(15)
C22 0.033(2) 0.034(2) 0.0146(19) -0.0017(17) 0.0013(17) -0.009(2)
C23 0.032(2) 0.035(3) 0.020(2) 0.0018(18) 0.0043(18) -0.019(2)
C24 0.021(2) 0.0189(19) 0.0127(17) -0.0044(15) 0.0026(15) -0.0049(16)
C25 0.026(2) 0.025(2) 0.0167(19) -0.0019(16) 0.0005(16) -0.0083(18)
C26 0.033(2) 0.021(2) 0.022(2) -0.0076(17) -0.0030(18) -0.0015(19)
C27 0.022(2) 0.021(2) 0.021(2) -0.0013(16) -0.0017(16) -0.0064(17)
C28 0.022(2) 0.021(2) 0.021(2) -0.0056(16) -0.0077(17) -0.0030(17)
C29 0.041(3) 0.030(2) 0.033(2) 0.002(2) -0.019(2) -0.007(2)
C30 0.038(3) 0.044(3) 0.039(3) -0.008(2) -0.022(2) 0.001(2)
C31 0.028(2) 0.019(2) 0.0181(19) 0.0023(15) -0.0103(17) -0.0048(17)
C32 0.024(2) 0.024(2) 0.0137(18) 0.0013(15) -0.0058(16) -0.0075(17)
C33 0.031(2) 0.034(2) 0.018(2) -0.0069(18) -0.0076(18) -0.003(2)
C34 0.028(2) 0.036(3) 0.021(2) 0.0107(18) -0.0055(18) -0.012(2)
C35 0.031(2) 0.0174(19) 0.0193(19) -0.0034(15) -0.0056(17) -0.0137(17)
C36 0.044(3) 0.036(3) 0.025(2) -0.0114(19) 0.005(2) -0.028(2)
C37 0.047(3) 0.026(2) 0.022(2) -0.0054(18) -0.006(2) -0.019(2)
C38 0.034(2) 0.0148(19) 0.026(2) -0.0007(16) -0.0154(19) -0.0063(18)
C39 0.035(3) 0.021(2) 0.034(2) -0.0058(18) -0.015(2) -0.0027(19)
C40 0.023(2) 0.0163(19) 0.027(2) -0.0007(16) -0.0076(17) -0.0062(16)
C41 0.026(2) 0.0167(19) 0.0170(19) -0.0020(15) -0.0063(16) -0.0052(17)

loop_
_atom_type_symbol
_atom_type_description
_atom_type_scat_dispersion_real
_atom_type_scat_dispersion_imag
_atom_type_scat_source
C C 0.0033 0.0016 'International Tables Vol C Tables 4.2.6.8 and 6.1.1.4'
H H 0.0000 0.0000 'International Tables Vol C Tables 4.2.6.8 and 6.1.1.4'
N N 0.0061 0.0033 'International Tables Vol C Tables 4.2.6.8 and 6.1.1.4'
O O 0.0106 0.0060 'International Tables Vol C Tables 4.2.6.8 and 6.1.1.4'
P P 0.1023 0.0942 'International Tables Vol C Tables 4.2.6.8 and 6.1.1.4'
Br Br -0.2901 2.4595 'International Tables Vol C Tables 4.2.6.8 and 6.1.1.4'
Pd Pd -0.9988 1.0072 'International Tables Vol C Tables 4.2.6.8 and 6.1.1.4'
Cl Cl 0.1484 0.1585 'International Tables Vol C Tables 4.2.6.8 and 6.1.1.4'

loop_
_geom_angle_atom_site_label_1
_geom_angle_atom_site_label_2
_geom_angle_atom_site_label_3
_geom_angle
_geom_angle_site_symmetry_1
Cl2A C42A Cl1A 111.0(5) .
Cl2A C42A H42A 109.4 .
Cl1A C42A H42A 109.4 .
Cl2A C42A H42B 109.4 .
Cl1A C42A H42B 109.4 .
H42A C42A H42B 108.0 .
Cl2B Cl2B C42B 139(2) 2_656
Cl2B C42B Cl1B 104.6(14) .
Cl2B C42B H42C 110.8 .
Cl1B C42B H42C 110.8 .
Cl2B C42B H42D 110.8 .
Cl1B C42B H42D 110.8 .
H42C C42B H42D 108.9 .
Cl4 C43 Cl3 113.2(6) .
Cl4 C43 H43A 108.9 .
Cl3 C43 H43A 108.9 .
Cl4 C43 H43B 108.9 .
Cl3 C43 H43B 108.9 .
H43A C43 H43B 107.8 .
C35 Pd1 P1 97.30(12) .
C35 Pd1 C9 176.74(14) .
P1 Pd1 C9 83.09(9) .
C35 Pd1 Br1 80.29(11) .
P1 Pd1 Br1 172.43(3) .
C9 Pd1 Br1 99.72(9) .
C1 P1 C24 107.45(17) .
C1 P1 C32 109.31(17) .
C24 P1 C32 104.24(17) .
C1 P1 Pd1 105.47(12) .
C24 P1 Pd1 110.41(12) .
C32 P1 Pd1 119.50(13) .
C2 O1 C3 118.2(4) .
C6 O2 C7 116.5(3) .
C29 O3 C28 106.4(3) .
C30 O4 C28 108.3(3) .
C8 C1 C2 118.3(3) .
C8 C1 P1 117.6(3) .
C2 C1 P1 124.1(3) .
O1 C2 C4 122.5(4) .
O1 C2 C1 116.1(4) .
C4 C2 C1 121.5(4) .
O1 C3 H3A 109.5 .
O1 C3 H3B 109.5 .
H3A C3 H3B 109.5 .
O1 C3 H3C 109.5 .
H3A C3 H3C 109.5 .
H3B C3 H3C 109.5 .
C2 C4 C5 120.0(4) .
C2 C4 H4 120.0 .
C5 C4 H4 120.0 .
C6 C5 C4 119.9(4) .
C6 C5 H5 120.1 .
C4 C5 H5 120.1 .
O2 C6 C5 123.2(4) .
O2 C6 C8 116.0(3) .
C5 C6 C8 120.7(4) .
O2 C7 H7A 109.5 .
O2 C7 H7B 109.5 .
H7A C7 H7B 109.5 .
O2 C7 H7C 109.5 .
H7A C7 H7C 109.5 .
H7B C7 H7C 109.5 .
C6 C8 C1 119.6(3) .
C6 C8 C9 114.3(3) .
C1 C8 C9 126.0(3) .
C10 C9 C20 119.0(3) .
C10 C9 C8 117.6(3) .
C20 C9 C8 117.8(3) .
C10 C9 Pd1 96.9(2) .
C20 C9 Pd1 89.1(2) .
C8 C9 Pd1 107.7(2) .
C14 C10 C9 119.0(3) .
C14 C10 C11 119.3(3) .
C9 C10 C11 121.7(3) .
C13 C11 C10 112.4(3) .
C13 C11 C12 110.4(3) .
C10 C11 C12 111.3(3) .
C13 C11 H11 107.5 .
C10 C11 H11 107.5 .
C12 C11 H11 107.5 .
C11 C12 H12A 109.5 .
C11 C12 H12B 109.5 .
H12A C12 H12B 109.5 .
C11 C12 H12C 109.5 .
H12A C12 H12C 109.5 .
H12B C12 H12C 109.5 .
C11 C13 H13A 109.5 .
C11 C13 H13B 109.5 .
H13A C13 H13B 109.5 .
C11 C13 H13C 109.5 .
H13A C13 H13C 109.5 .
H13B C13 H13C 109.5 .
C10 C14 C15 121.7(3) .
C10 C14 H14 119.1 .
C15 C14 H14 119.1 .
C19 C15 C14 118.7(4) .
C19 C15 C16 120.8(4) .
C14 C15 C16 120.6(4) .
C18 C16 C15 110.8(4) .
C18 C16 C17 110.6(4) .
C15 C16 C17 111.9(4) .
C18 C16 H16 107.8 .
C15 C16 H16 107.8 .
C17 C16 H16 107.8 .
C16 C17 H17A 109.5 .
C16 C17 H17B 109.5 .
H17A C17 H17B 109.5 .
C16 C17 H17C 109.5 .
H17A C17 H17C 109.5 .
H17B C17 H17C 109.5 .
C16 C18 H18A 109.5 .
C16 C18 H18B 109.5 .
H18A C18 H18B 109.5 .
C16 C18 H18C 109.5 .
H18A C18 H18C 109.5 .
H18B C18 H18C 109.5 .
C15 C19 C20 122.2(3) .
C15 C19 H19 118.9 .
C20 C19 H19 118.9 .
C19 C20 C9 119.3(3) .
C19 C20 C21 119.7(3) .
C9 C20 C21 120.7(3) .
C20 C21 C23 110.8(3) .
C20 C21 C22 112.3(3) .
C23 C21 C22 110.6(3) .
C20 C21 H21 107.6 .
C23 C21 H21 107.6 .
C22 C21 H21 107.6 .
C21 C22 H22A 109.5 .
C21 C22 H22B 109.5 .
H22A C22 H22B 109.5 .
C21 C22 H22C 109.5 .
H22A C22 H22C 109.5 .
H22B C22 H22C 109.5 .
C21 C23 H23A 109.5 .
C21 C23 H23B 109.5 .
H23A C23 H23B 109.5 .
C21 C23 H23C 109.5 .
H23A C23 H23C 109.5 .
H23B C23 H23C 109.5 .
C25 C24 C26 105.3(3) .
C25 C24 C27 110.2(3) .
C26 C24 C27 110.7(3) .
C25 C24 P1 107.8(3) .
C26 C24 P1 118.6(3) .
C27 C24 P1 104.2(2) .
C24 C25 H25A 109.5 .
C24 C25 H25B 109.5 .
H25A C25 H25B 109.5 .
C24 C25 H25C 109.5 .
H25A C25 H25C 109.5 .
H25B C25 H25C 109.5 .
C24 C26 H26A 109.5 .
C24 C26 H26B 109.5 .
H26A C26 H26B 109.5 .
C24 C26 H26C 109.5 .
H26A C26 H26C 109.5 .
H26B C26 H26C 109.5 .
C28 C27 C24 115.8(3) .
C28 C27 H27A 108.3 .
C24 C27 H27A 108.3 .
C28 C27 H27B 108.3 .
C24 C27 H27B 108.3 .
H27A C27 H27B 107.4 .
O4 C28 O3 106.0(3) .
O4 C28 C31 108.1(3) .
O3 C28 C31 111.7(3) .
O4 C28 C27 110.8(3) .
O3 C28 C27 105.1(3) .
C31 C28 C27 114.8(3) .
O3 C29 C30 103.0(4) .
O3 C29 H29A 111.2 .
C30 C29 H29A 111.2 .
O3 C29 H29B 111.2 .
C30 C29 H29B 111.2 .
H29A C29 H29B 109.1 .
O4 C30 C29 104.8(4) .
O4 C30 H30A 110.8 .
C29 C30 H30A 110.8 .
O4 C30 H30B 110.8 .
C29 C30 H30B 110.8 .
H30A C30 H30B 108.9 .
C28 C31 C32 117.4(3) .
C28 C31 H31A 107.9 .
C32 C31 H31A 107.9 .
C28 C31 H31B 107.9 .
C32 C31 H31B 107.9 .
H31A C31 H31B 107.2 .
C33 C32 C31 109.9(3) .
C33 C32 C34 105.8(3) .
C31 C32 C34 109.4(3) .
C33 C32 P1 109.7(3) .
C31 C32 P1 110.9(3) .
C34 C32 P1 110.9(3) .
C32 C33 H33A 109.5 .
C32 C33 H33B 109.5 .
H33A C33 H33B 109.5 .
C32 C33 H33C 109.5 .
H33A C33 H33C 109.5 .
H33B C33 H33C 109.5 .
C32 C34 H34A 109.5 .
C32 C34 H34B 109.5 .
H34A C34 H34B 109.5 .
C32 C34 H34C 109.5 .
H34A C34 H34C 109.5 .
H34B C34 H34C 109.5 .
C41 C35 C36 117.6(4) .
C41 C35 Pd1 125.8(3) .
C36 C35 Pd1 116.1(3) .
C37 C36 C35 121.4(4) .
C37 C36 H36 119.3 .
C35 C36 H36 119.3 .
C38 C37 C36 119.6(4) .
C38 C37 H37 120.2 .
C36 C37 H37 120.2 .
C40 C38 C37 119.7(4) .
C40 C38 C39 120.1(4) .
C37 C38 C39 120.1(4) .
N1 C39 C38 178.7(5) .
C41 C40 C38 120.3(4) .
C41 C40 H40 119.9 .
C38 C40 H40 119.9 .
C40 C41 C35 121.3(4) .
C40 C41 H41 119.3 .
C35 C41 H41 119.3 .

loop_
_geom_bond_atom_site_label_1
_geom_bond_atom_site_label_2
_geom_bond_distance
_geom_bond_site_symmetry_2
Cl1A C42A 1.784(7) .
Cl2A C42A 1.732(7) .
C42A H42A 0.9900 .
C42A H42B 0.9900 .
Cl1B C42B 1.753(17) .
Cl2B Cl2B 1.36(4) 2_656
Cl2B C42B 1.751(17) .
C42B H42C 0.9900 .
C42B H42D 0.9900 .
Cl3 C43 1.791(12) .
Cl4 C43 1.722(11) .
C43 H43A 0.9900 .
C43 H43B 0.9900 .
Pd1 C35 2.024(4) .
Pd1 P1 2.3230(10) .
Pd1 C9 2.464(4) .
Pd1 Br1 2.4641(6) .
P1 C1 1.838(4) .
P1 C24 1.897(4) .
P1 C32 1.905(4) .
O1 C2 1.362(5) .
O1 C3 1.446(5) .
O2 C6 1.376(5) .
O2 C7 1.429(5) .
O3 C29 1.431(5) .
O3 C28 1.434(5) .
O4 C30 1.414(5) .
O4 C28 1.434(5) .
N1 C39 1.150(6) .
C1 C8 1.406(5) .
C1 C2 1.410(5) .
C2 C4 1.373(6) .
C3 H3A 0.9800 .
C3 H3B 0.9800 .
C3 H3C 0.9800 .
C4 C5 1.392(6) .
C4 H4 0.9500 .
C5 C6 1.384(5) .
C5 H5 0.9500 .
C6 C8 1.402(6) .
C7 H7A 0.9800 .
C7 H7B 0.9800 .
C7 H7C 0.9800 .
C8 C9 1.518(5) .
C9 C10 1.421(5) .
C9 C20 1.430(5) .
C10 C14 1.393(5) .
C10 C11 1.523(5) .
C11 C13 1.520(6) .
C11 C12 1.534(5) .
C11 H11 1.0000 .
C12 H12A 0.9800 .
C12 H12B 0.9800 .
C12 H12C 0.9800 .
C13 H13A 0.9800 .
C13 H13B 0.9800 .
C13 H13C 0.9800 .
C14 C15 1.401(5) .
C14 H14 0.9500 .
C15 C19 1.378(5) .
C15 C16 1.530(5) .
C16 C18 1.516(6) .
C16 C17 1.535(6) .
C16 H16 1.0000 .
C17 H17A 0.9800 .
C17 H17B 0.9800 .
C17 H17C 0.9800 .
C18 H18A 0.9800 .
C18 H18B 0.9800 .
C18 H18C 0.9800 .
C19 C20 1.384(5) .
C19 H19 0.9500 .
C20 C21 1.520(5) .
C21 C23 1.535(6) .
C21 C22 1.536(6) .
C21 H21 1.0000 .
C22 H22A 0.9800 .
C22 H22B 0.9800 .
C22 H22C 0.9800 .
C23 H23A 0.9800 .
C23 H23B 0.9800 .
C23 H23C 0.9800 .
C24 C25 1.540(5) .
C24 C26 1.541(5) .
C24 C27 1.545(6) .
C25 H25A 0.9800 .
C25 H25B 0.9800 .
C25 H25C 0.9800 .
C26 H26A 0.9800 .
C26 H26B 0.9800 .
C26 H26C 0.9800 .
C27 C28 1.537(5) .
C27 H27A 0.9900 .
C27 H27B 0.9900 .
C28 C31 1.515(6) .
C29 C30 1.475(7) .
C29 H29A 0.9900 .
C29 H29B 0.9900 .
C30 H30A 0.9900 .
C30 H30B 0.9900 .
C31 C32 1.539(5) .
C31 H31A 0.9900 .
C31 H31B 0.9900 .
C32 C33 1.531(6) .
C32 C34 1.540(6) .
C33 H33A 0.9800 .
C33 H33B 0.9800 .
C33 H33C 0.9800 .
C34 H34A 0.9800 .
C34 H34B 0.9800 .
C34 H34C 0.9800 .
C35 C41 1.398(6) .
C35 C36 1.399(6) .
C36 C37 1.395(6) .
C36 H36 0.9500 .
C37 C38 1.392(6) .
C37 H37 0.9500 .
C38 C40 1.386(6) .
C38 C39 1.454(6) .
C40 C41 1.385(6) .
C40 H40 0.9500 .
C41 H41 0.9500 .

loop_
_geom_torsion_atom_site_label_1
_geom_torsion_atom_site_label_2
_geom_torsion_atom_site_label_3
_geom_torsion_atom_site_label_4
_geom_torsion
_geom_torsion_site_symmetry_1
Cl2B Cl2B C42B Cl1B 70(4) 2_656
C24 P1 C1 C8 -117.2(3) .
C32 P1 C1 C8 130.3(3) .
Pd1 P1 C1 C8 0.6(3) .
C24 P1 C1 C2 61.9(4) .
C32 P1 C1 C2 -50.6(4) .
Pd1 P1 C1 C2 179.7(3) .
C3 O1 C2 C4 15.0(6) .
C3 O1 C2 C1 -166.1(4) .
C8 C1 C2 O1 -176.9(3) .
P1 C1 C2 O1 3.9(5) .
C8 C1 C2 C4 2.0(6) .
P1 C1 C2 C4 -177.1(3) .
O1 C2 C4 C5 177.4(4) .
C1 C2 C4 C5 -1.5(7) .
C2 C4 C5 C6 -0.1(7) .
C7 O2 C6 C5 -11.7(5) .
C7 O2 C6 C8 169.6(3) .
C4 C5 C6 O2 -177.4(4) .
C4 C5 C6 C8 1.2(6) .
O2 C6 C8 C1 178.0(3) .
C5 C6 C8 C1 -0.6(6) .
O2 C6 C8 C9 -0.7(5) .
C5 C6 C8 C9 -179.3(3) .
C2 C1 C8 C6 -0.9(5) .
P1 C1 C8 C6 178.2(3) .
C2 C1 C8 C9 177.6(3) .
P1 C1 C8 C9 -3.3(5) .
C6 C8 C9 C10 -69.5(4) .
C1 C8 C9 C10 112.0(4) .
C6 C8 C9 C20 83.9(4) .
C1 C8 C9 C20 -94.7(5) .
C6 C8 C9 Pd1 -177.5(2) .
C1 C8 C9 Pd1 3.9(4) .
C20 C9 C10 C14 -2.8(6) .
C8 C9 C10 C14 150.2(4) .
Pd1 C9 C10 C14 -95.6(4) .
C20 C9 C10 C11 179.3(4) .
C8 C9 C10 C11 -27.7(5) .
Pd1 C9 C10 C11 86.5(4) .
C14 C10 C11 C13 -69.0(5) .
C9 C10 C11 C13 109.0(4) .
C14 C10 C11 C12 55.5(5) .
C9 C10 C11 C12 -126.6(4) .
C9 C10 C14 C15 1.3(6) .
C11 C10 C14 C15 179.3(4) .
C10 C14 C15 C19 2.1(6) .
C10 C14 C15 C16 -177.4(4) .
C19 C15 C16 C18 -112.7(5) .
C14 C15 C16 C18 66.8(5) .
C19 C15 C16 C17 123.5(4) .
C14 C15 C16 C17 -57.0(6) .
C14 C15 C19 C20 -4.1(6) .
C16 C15 C19 C20 175.4(4) .
C15 C19 C20 C9 2.6(6) .
C15 C19 C20 C21 -171.2(4) .
C10 C9 C20 C19 0.9(6) .
C8 C9 C20 C19 -152.1(4) .
Pd1 C9 C20 C19 98.3(3) .
C10 C9 C20 C21 174.7(4) .
C8 C9 C20 C21 21.7(5) .
Pd1 C9 C20 C21 -88.0(3) .
C19 C20 C21 C23 69.5(5) .
C9 C20 C21 C23 -104.2(4) .
C19 C20 C21 C22 -54.7(5) .
C9 C20 C21 C22 131.5(4) .
C1 P1 C24 C25 89.1(3) .
C32 P1 C24 C25 -154.9(3) .
Pd1 P1 C24 C25 -25.4(3) .
C1 P1 C24 C26 -30.2(3) .
C32 P1 C24 C26 85.7(3) .
Pd1 P1 C24 C26 -144.8(3) .
C1 P1 C24 C27 -153.8(2) .
C32 P1 C24 C27 -37.8(3) .
Pd1 P1 C24 C27 91.7(2) .
C25 C24 C27 C28 -173.3(3) .
C26 C24 C27 C28 -57.2(4) .
P1 C24 C27 C28 71.3(4) .
C30 O4 C28 O3 -0.1(5) .
C30 O4 C28 C31 -120.0(4) .
C30 O4 C28 C27 113.4(4) .
C29 O3 C28 O4 -20.9(4) .
C29 O3 C28 C31 96.6(4) .
C29 O3 C28 C27 -138.3(3) .
C24 C27 C28 O4 83.7(4) .
C24 C27 C28 O3 -162.3(3) .
C24 C27 C28 C31 -39.2(5) .
C28 O3 C29 C30 32.8(5) .
C28 O4 C30 C29 20.3(5) .
O3 C29 C30 O4 -32.5(5) .
O4 C28 C31 C32 -156.7(3) .
O3 C28 C31 C32 87.1(4) .
C27 C28 C31 C32 -32.4(5) .
C28 C31 C32 C33 -65.1(4) .
C28 C31 C32 C34 179.1(3) .
C28 C31 C32 P1 56.5(4) .
C41 C35 C36 C37 -2.2(7) .
Pd1 C35 C36 C37 -174.8(4) .
C35 C36 C37 C38 -0.4(7) .
C36 C37 C38 C40 1.7(6) .
C36 C37 C38 C39 177.9(4) .
C37 C38 C40 C41 -0.4(6) .
C39 C38 C40 C41 -176.5(4) .
C38 C40 C41 C35 -2.4(6) .
C36 C35 C41 C40 3.6(6) .
Pd1 C35 C41 C40 175.4(3) .
